data_1528755
loop_
_publ_author_name
'Negas, T.'
'Roth, R.S.'
'Brower, W.S.'
'Parker, S.'

_publ_section_title
;
 Crystal chemistry of lithium in octahedrally coordinated structures. I.
 Synthesis of Ba8 (Me6 Li2) O24 (Me = Nb or Ta) and Ba10 (W6 Li4) O30. II.
 The tetragonal bronze phase in the system Ba O - Nb2 O5 Li2 O
;
_journal_name_full 'Journal of Solid State Chemistry'
_journal_page_first 1
_journal_page_last 13
_journal_volume 8
_journal_year 1973
_chemical_formula_sum 'Ba5 Li2 O15 W3'
_chemical_name_systematic 'Li2 Ba5 W3 O15'
_space_group_IT_number 186
_symmetry_space_group_name_Hall 'P 6c -2c'
_symmetry_space_group_name_H-M 'P 63 m c'
_cell_angle_alpha 90
_cell_angle_beta 90
_cell_angle_gamma 120
_cell_formula_units_Z 2
_cell_length_a 5.76
_cell_length_b 5.76
_cell_length_c 23.74199
_cell_volume 682.170
_citation_journal_id_ASTM JSSCBI
_cod_data_source_file Negas_JSSCBI_1973_1994.cif
_cod_data_source_block Ba5Li2O15W3
_cod_original_cell_volume 682.1702
_cod_database_code 1528755

loop_
_symmetry_equiv_pos_as_xyz
x,y,z
x-y,x,z+1/2
-y,x-y,z
-x,-y,z+1/2
-x+y,-x,z
y,-x+y,z+1/2
y,x,z+1/2
-x+y,y,z
-x,-x+y,z+1/2
-y,-x,z
x-y,-y,z+1/2
x,x-y,z

loop_
_atom_site_label
_atom_site_type_symbol
_atom_site_fract_x
_atom_site_fract_y
_atom_site_fract_z
_atom_site_occupancy
_atom_site_U_iso_or_equiv
O2 O-2 0.1666 -0.1666 0.55 1 0.0
O5 O-2 0.5 -0.5 0.35 1 0.0
Ba2 Ba+2 0.3333 0.6666 0.45 1 0.0
Ba4 Ba+2 0 0 0.15 1 0.0
Li2 Li+1 0.3333 0.6666 0.2 1 0.0
Ba3 Ba+2 0.3333 0.6666 0.75 1 0.0
W3 W+6 0.3333 0.6666 0.6 1 0.0
Ba1 Ba+2 0.3333 0.6666 0.05 1 0.0
O3 O-2 0.1666 -0.1666 0.95 1 0.0
O4 O-2 0.5 -0.5 0.15 1 0.0
W2 W+6 0.3333 0.6666 0.9 1 0.0
Ba5 Ba+2 0 0 0.35 1 0.0
Li1 Li+1 0 0 0 1 0.0
W1 W+6 0.3333 0.6666 0.3 1 0.0
O1 O-2 0.1666 -0.1666 0.25 1 0.0
